data_7049323
loop_
_publ_author_name
'Cui, Peng'
'Hoffbauer, Melissa R.'
'Vyushkova, Mariya'
'Iluc, Vlad M.'

_publ_section_title
;
 Oxidation reactions of a nucleophilic palladium carbene: mono and
 bi-radical carbenes.
;
_journal_issue 26
_journal_name_full 'Dalton transactions (Cambridge, England : 2003)'
_journal_page_first 9663
_journal_page_last 9668
_journal_paper_doi 10.1039/c9dt00585d
_journal_volume 48
_journal_year 2019
_chemical_formula_sum 'C76 H110 P4 Pd2 S2'
_chemical_formula_weight 1424.43
_space_group_crystal_system monoclinic
_space_group_IT_number 14
_space_group_name_Hall '-P 2ybc'
_space_group_name_H-M_alt 'P 1 21/c 1'
_symmetry_space_group_name_Hall '-P 2ybc'
_symmetry_space_group_name_H-M 'P 1 21/c 1'
_atom_sites_solution_hydrogens geom
_audit_creation_method SHELXL-2013
_audit_update_record
;
2019-01-29 deposited with the CCDC.    2019-03-12 downloaded from the CCDC.
;
_cell_angle_alpha 90
_cell_angle_beta 90.1128(12)
_cell_angle_gamma 90
_cell_formula_units_Z 4
_cell_length_a 14.6121(3)
_cell_length_b 36.4414(8)
_cell_length_c 15.6562(3)
_cell_measurement_reflns_used 9294
_cell_measurement_temperature 120(2)
_cell_measurement_theta_max 65.13
_cell_measurement_theta_min 2.42
_cell_volume 8336.7(3)
_computing_structure_refinement 'SHELXL-2013 (Sheldrick, 2013)'
_diffrn_ambient_temperature 120(2)
_diffrn_measured_fraction_theta_full 0.939
_diffrn_measured_fraction_theta_max 0.997
_diffrn_measurement_device_type 'BRUKER APEX-II'
_diffrn_radiation_type CuK\a
_diffrn_radiation_wavelength 1.54178
_diffrn_reflns_av_R_equivalents 0.0617
_diffrn_reflns_av_unetI/netI 0.0251
_diffrn_reflns_Laue_measured_fraction_full 0.939
_diffrn_reflns_Laue_measured_fraction_max 0.997
_diffrn_reflns_limit_h_max 17
_diffrn_reflns_limit_h_min -16
_diffrn_reflns_limit_k_max 42
_diffrn_reflns_limit_k_min -42
_diffrn_reflns_limit_l_max 18
_diffrn_reflns_limit_l_min -18
_diffrn_reflns_number 184805
_diffrn_reflns_point_group_measured_fraction_full 0.939
_diffrn_reflns_point_group_measured_fraction_max 0.997
_diffrn_reflns_theta_full 67.679
_diffrn_reflns_theta_max 65.138
_diffrn_reflns_theta_min 2.425
_exptl_absorpt_coefficient_mu 4.931
_exptl_absorpt_correction_T_max 0.7526
_exptl_absorpt_correction_T_min 0.5706
_exptl_absorpt_correction_type multi-scan
_exptl_absorpt_process_details 'Bruker AXS area detector scaling and absorption correction'
_exptl_crystal_density_diffrn 1.135
_exptl_crystal_description block
_exptl_crystal_F_000 3000
_exptl_crystal_size_max 0.130
_exptl_crystal_size_mid 0.080
_exptl_crystal_size_min 0.080
_refine_diff_density_max 1.146
_refine_diff_density_min -1.083
_refine_diff_density_rms 0.075
_refine_ls_extinction_method none
_refine_ls_goodness_of_fit_ref 1.057
_refine_ls_hydrogen_treatment constr
_refine_ls_matrix_type full
_refine_ls_number_parameters 713
_refine_ls_number_reflns 14180
_refine_ls_number_restraints 0
_refine_ls_restrained_S_all 1.057
_refine_ls_R_factor_all 0.0479
_refine_ls_R_factor_gt 0.0401
_refine_ls_shift/su_max 0.001
_refine_ls_shift/su_mean 0.000
_refine_ls_structure_factor_coef Fsqd
_refine_ls_weighting_details 'w=1/[\s^2^(Fo^2^)+(0.0428P)^2^+15.9709P] where P=(Fo^2^+2Fc^2^)/3'
_refine_ls_weighting_scheme calc
_refine_ls_wR_factor_gt 0.0966
_refine_ls_wR_factor_ref 0.1009
_reflns_Friedel_coverage 0.000
_reflns_number_gt 12246
_reflns_number_total 14180
_reflns_threshold_expression 'I > 2\s(I)'
_cod_data_source_file c9dt00585d2.cif
_cod_data_source_block pc64a
_cod_depositor_comments 'Adding full bibliography for 7049322--7049324.cif.'
_cod_database_code 7049323
_shelx_space_group_comment
;
The symmetry employed for this shelxl refinement is uniquely defined
by the following loop, which should always be used as a source of
symmetry information in preference to the above space-group names.
They are only intended as comments.
;
_shelx_estimated_absorpt_t_min 0.567
_shelx_estimated_absorpt_t_max 0.694
_shelxl_version_number 2013-4

loop_
_space_group_symop_operation_xyz
'x, y, z'
'-x, y+1/2, -z+1/2'
'-x, -y, -z'
'x, -y-1/2, z-1/2'

loop_
_atom_site_label
_atom_site_type_symbol
_atom_site_fract_x
_atom_site_fract_y
_atom_site_fract_z
_atom_site_U_iso_or_equiv
_atom_site_adp_type
_atom_site_occupancy
_atom_site_site_symmetry_order
_atom_site_calc_flag
_atom_site_refinement_flags_posn
_atom_site_refinement_flags_adp
Pd1 Pd 0.82924(2) 0.33450(2) 0.78033(2) 0.02548(7) Uani 1 1 d . .
C1 C 0.8913(2) 0.38182(10) 0.8173(2) 0.0318(8) Uani 1 1 d . .
S1 S 0.74929(6) 0.27791(2) 0.76079(5) 0.02922(18) Uani 1 1 d . .
S2 S 0.59606(6) 0.22113(2) 0.76173(5) 0.02663(17) Uani 1 1 d . .
Pd2 Pd 0.51623(2) 0.16455(2) 0.78463(2) 0.02284(7) Uani 1 1 d . .
C2 C 0.4547(2) 0.11786(9) 0.8264(2) 0.0280(7) Uani 1 1 d . .
P11 P 0.95351(6) 0.30821(2) 0.84289(5) 0.02658(18) Uani 1 1 d . .
C10 C 0.6733(2) 0.24890(9) 0.51596(19) 0.0235(7) Uani 1 1 d . .
C11 C 0.7400(2) 0.27246(9) 0.64897(19) 0.0229(7) Uani 1 1 d . .
P12 P 0.71984(6) 0.37444(3) 0.72834(5) 0.02943(19) Uani 1 1 d . .
C12 C 0.8007(2) 0.29227(9) 0.5988(2) 0.0260(7) Uani 1 1 d . .
H12 H 0.8463 0.3067 0.6263 0.031 Uiso 1 1 calc R U
P21 P 0.39121(6) 0.19220(2) 0.84118(5) 0.02565(18) Uani 1 1 d . .
C21 C 0.8352(2) 0.41397(10) 0.8292(2) 0.0357(8) Uani 1 1 d . .
C20 C 0.6466(4) 0.50595(13) 0.8739(4) 0.0659(7) Uani 1 1 d . .
C19 C 0.6733(2) 0.24897(9) 0.60795(19) 0.0222(6) Uani 1 1 d . .
C18 C 0.6064(2) 0.22585(9) 0.64984(19) 0.0230(7) Uani 1 1 d . .
C17 C 0.5457(2) 0.20585(9) 0.6000(2) 0.0272(7) Uani 1 1 d . .
H17 H 0.5003 0.1915 0.6278 0.033 Uiso 1 1 calc R U
C16 C 0.5482(2) 0.20579(9) 0.5105(2) 0.0301(7) Uani 1 1 d . .
H16 H 0.5062 0.1912 0.4789 0.036 Uiso 1 1 calc R U
C15 C 0.6112(2) 0.22669(9) 0.4691(2) 0.0295(7) Uani 1 1 d . .
H15 H 0.6137 0.2264 0.4084 0.035 Uiso 1 1 calc R U
C14 C 0.7351(2) 0.27081(9) 0.4685(2) 0.0269(7) Uani 1 1 d . .
H14 H 0.7327 0.2707 0.4079 0.032 Uiso 1 1 calc R U
C13 C 0.7978(2) 0.29189(9) 0.5096(2) 0.0272(7) Uani 1 1 d . .
H13 H 0.8396 0.3064 0.4778 0.033 Uiso 1 1 calc R U
P22 P 0.62540(6) 0.12451(2) 0.73378(5) 0.02482(17) Uani 1 1 d . .
C22 C 0.7486(2) 0.41567(10) 0.7883(2) 0.0351(8) Uani 1 1 d . .
C23 C 0.6901(3) 0.44538(11) 0.8011(2) 0.0396(9) Uani 1 1 d . .
H23 H 0.6336 0.4460 0.7711 0.048 Uiso 1 1 calc R U
C24 C 0.7113(3) 0.47417(11) 0.8559(3) 0.0464(10) Uani 1 1 d . .
C30 C 1.2781(3) 0.37174(16) 0.9048(4) 0.0753(8) Uani 1 1 d . .
C29 C 0.6224(3) 0.50602(13) 0.9689(3) 0.0659(7) Uani 1 1 d . .
H29A H 0.5817 0.5267 0.9811 0.099 Uiso 1 1 calc R U
H29B H 0.6785 0.5084 1.0028 0.099 Uiso 1 1 calc R U
H29C H 0.5917 0.4830 0.9835 0.099 Uiso 1 1 calc R U
C28 C 0.5587(3) 0.50319(13) 0.8226(4) 0.0659(7) Uani 1 1 d . .
H28A H 0.5730 0.5035 0.7615 0.099 Uiso 1 1 calc R U
H28B H 0.5190 0.5240 0.8364 0.099 Uiso 1 1 calc R U
H28C H 0.5273 0.4802 0.8368 0.099 Uiso 1 1 calc R U
C27 C 0.6956(3) 0.54231(13) 0.8532(4) 0.0659(7) Uani 1 1 d . .
H27A H 0.7140 0.5424 0.7930 0.099 Uiso 1 1 calc R U
H27B H 0.7500 0.5448 0.8894 0.099 Uiso 1 1 calc R U
H27C H 0.6540 0.5629 0.8639 0.099 Uiso 1 1 calc R U
C26 C 0.8555(3) 0.44326(11) 0.8850(3) 0.0448(10) Uani 1 1 d . .
H26 H 0.9123 0.4432 0.9147 0.054 Uiso 1 1 calc R U
C25 C 0.7958(3) 0.47200(11) 0.8979(3) 0.0487(11) Uani 1 1 d . .
H25 H 0.8125 0.4909 0.9366 0.058 Uiso 1 1 calc R U
C33 C 1.1199(2) 0.34508(9) 0.8827(2) 0.0302(7) Uani 1 1 d . .
H33 H 1.1446 0.3219 0.8981 0.036 Uiso 1 1 calc R U
C32 C 1.0288(2) 0.34738(9) 0.8593(2) 0.0263(7) Uani 1 1 d . .
C31 C 0.9875(2) 0.38134(9) 0.8396(2) 0.0295(7) Uani 1 1 d . .
C34 C 1.1768(2) 0.37603(10) 0.8843(2) 0.0349(8) Uani 1 1 d . .
C35 C 1.1370(2) 0.40927(10) 0.8612(3) 0.0376(9) Uani 1 1 d . .
H35 H 1.1739 0.4307 0.8601 0.045 Uiso 1 1 calc R U
C36 C 1.0460(3) 0.41200(10) 0.8398(3) 0.0391(9) Uani 1 1 d . .
H36 H 1.0218 0.4353 0.8248 0.047 Uiso 1 1 calc R U
C43 C 0.6466(2) 0.05080(10) 0.7918(2) 0.0334(8) Uani 1 1 d . .
H43 H 0.7004 0.0495 0.7580 0.040 Uiso 1 1 calc R U
C42 C 0.5924(2) 0.08217(9) 0.7873(2) 0.0283(7) Uani 1 1 d . .
C41 C 0.5094(2) 0.08509(9) 0.8343(2) 0.0289(7) Uani 1 1 d . .
C40 C 0.6833(4) -0.01320(14) 0.8538(3) 0.0657(7) Uani 1 1 d . .
C39 C 1.2911(3) 0.35261(16) 0.9899(4) 0.0753(8) Uani 1 1 d . .
H39A H 1.2593 0.3289 0.9890 0.113 Uiso 1 1 calc R U
H39B H 1.2658 0.3679 1.0356 0.113 Uiso 1 1 calc R U
H39C H 1.3565 0.3486 1.0002 0.113 Uiso 1 1 calc R U
C38 C 1.3197(3) 0.34397(15) 0.8411(4) 0.0753(8) Uani 1 1 d . .
H38A H 1.2813 0.3219 0.8390 0.113 Uiso 1 1 calc R U
H38B H 1.3815 0.3373 0.8598 0.113 Uiso 1 1 calc R U
H38C H 1.3225 0.3551 0.7842 0.113 Uiso 1 1 calc R U
C37 C 1.3299(3) 0.40623(15) 0.9032(4) 0.0753(8) Uani 1 1 d . .
H37A H 1.3944 0.4012 0.9159 0.113 Uiso 1 1 calc R U
H37B H 1.3051 0.4231 0.9460 0.113 Uiso 1 1 calc R U
H37C H 1.3249 0.4174 0.8464 0.113 Uiso 1 1 calc R U
C44 C 0.6242(3) 0.02115(11) 0.8448(2) 0.0397(9) Uani 1 1 d . .
C45 C 0.5465(3) 0.02541(11) 0.8954(2) 0.0417(9) Uani 1 1 d . .
H45 H 0.5312 0.0065 0.9346 0.050 Uiso 1 1 calc R U
C46 C 0.4913(3) 0.05568(10) 0.8912(2) 0.0369(8) Uani 1 1 d . .
H46 H 0.4393 0.0570 0.9274 0.044 Uiso 1 1 calc R U
C53 C 0.2320(3) 0.15690(11) 0.9051(2) 0.0382(9) Uani 1 1 d . .
H53 H 0.2076 0.1806 0.9156 0.046 Uiso 1 1 calc R U
C52 C 0.3197(2) 0.15377(9) 0.8721(2) 0.0297(7) Uani 1 1 d . .
C51 C 0.3604(2) 0.11921(9) 0.8555(2) 0.0292(7) Uani 1 1 d . .
C50 C 0.0858(3) 0.12856(17) 0.9667(4) 0.0777(9) Uani 1 1 d . .
C49 C 0.6244(4) -0.04767(13) 0.8427(3) 0.0657(7) Uani 1 1 d . .
H49A H 0.5988 -0.0482 0.7848 0.098 Uiso 1 1 calc R U
H49B H 0.5745 -0.0474 0.8844 0.098 Uiso 1 1 calc R U
H49C H 0.6622 -0.0695 0.8518 0.098 Uiso 1 1 calc R U
C48 C 0.7251(4) -0.01354(14) 0.9435(3) 0.0657(7) Uani 1 1 d . .
H48A H 0.7605 -0.0361 0.9515 0.098 Uiso 1 1 calc R U
H48B H 0.6761 -0.0124 0.9861 0.098 Uiso 1 1 calc R U
H48C H 0.7654 0.0077 0.9504 0.098 Uiso 1 1 calc R U
C47 C 0.7606(4) -0.01422(14) 0.7882(3) 0.0657(7) Uani 1 1 d . .
H47A H 0.7348 -0.0124 0.7306 0.098 Uiso 1 1 calc R U
H47B H 0.7943 -0.0373 0.7938 0.098 Uiso 1 1 calc R U
H47C H 0.8023 0.0064 0.7983 0.098 Uiso 1 1 calc R U
C54 C 0.1790(3) 0.12626(12) 0.9230(3) 0.0450(10) Uani 1 1 d . .
C61 C 0.9300(3) 0.28647(12) 0.9464(2) 0.0476(11) Uani 1 1 d . .
H61 H 0.8930 0.2640 0.9340 0.057 Uiso 1 1 calc R U
C59 C 0.0523(3) 0.16762(16) 0.9762(4) 0.0777(9) Uani 1 1 d . .
H59A H 0.0424 0.1783 0.9196 0.117 Uiso 1 1 calc R U
H59B H 0.0981 0.1821 1.0072 0.117 Uiso 1 1 calc R U
H59C H -0.0054 0.1677 1.0080 0.117 Uiso 1 1 calc R U
C58 C 0.0148(3) 0.10717(16) 0.9152(4) 0.0777(9) Uani 1 1 d . .
H58A H 0.0098 0.1177 0.8578 0.117 Uiso 1 1 calc R U
H58B H -0.0447 0.1087 0.9438 0.117 Uiso 1 1 calc R U
H58C H 0.0336 0.0814 0.9110 0.117 Uiso 1 1 calc R U
C57 C 0.0945(3) 0.11169(17) 1.0560(4) 0.0777(9) Uani 1 1 d . .
H57A H 0.1108 0.0857 1.0509 0.117 Uiso 1 1 calc R U
H57B H 0.0361 0.1140 1.0861 0.117 Uiso 1 1 calc R U
H57C H 0.1423 0.1246 1.0881 0.117 Uiso 1 1 calc R U
C56 C 0.3024(3) 0.08843(10) 0.8679(3) 0.0390(9) Uani 1 1 d . .
H56 H 0.3239 0.0647 0.8530 0.047 Uiso 1 1 calc R U
C55 C 0.2158(3) 0.09215(11) 0.9010(3) 0.0456(10) Uani 1 1 d . .
H55 H 0.1797 0.0708 0.9091 0.055 Uiso 1 1 calc R U
C62 C 1.0263(3) 0.27533(10) 0.7842(3) 0.0413(9) Uani 1 1 d . .
H62 H 1.0821 0.2708 0.8197 0.050 Uiso 1 1 calc R U
C63 C 0.8705(4) 0.31125(16) 1.0002(3) 0.0676(15) Uani 1 1 d . .
H63A H 0.8167 0.3188 0.9671 0.101 Uiso 1 1 calc R U
H63B H 0.9055 0.3330 1.0171 0.101 Uiso 1 1 calc R U
H63C H 0.8507 0.2980 1.0514 0.101 Uiso 1 1 calc R U
C64 C 1.0144(4) 0.27371(15) 0.9956(3) 0.0738(16) Uani 1 1 d . .
H64A H 1.0498 0.2567 0.9602 0.111 Uiso 1 1 calc R U
H64B H 0.9953 0.2612 1.0481 0.111 Uiso 1 1 calc R U
H64C H 1.0523 0.2950 1.0103 0.111 Uiso 1 1 calc R U
C65 C 1.0576(3) 0.29176(13) 0.7000(3) 0.0542(12) Uani 1 1 d . .
H65A H 1.0985 0.2745 0.6710 0.081 Uiso 1 1 calc R U
H65B H 1.0902 0.3148 0.7109 0.081 Uiso 1 1 calc R U
H65C H 1.0042 0.2966 0.6637 0.081 Uiso 1 1 calc R U
C66 C 0.9787(4) 0.23828(12) 0.7705(4) 0.0665(15) Uani 1 1 d . .
H66A H 0.9233 0.2419 0.7361 0.100 Uiso 1 1 calc R U
H66B H 0.9620 0.2278 0.8259 0.100 Uiso 1 1 calc R U
H66C H 1.0202 0.2215 0.7406 0.100 Uiso 1 1 calc R U
C72 C 0.7234(3) 0.38690(12) 0.6141(2) 0.0425(9) Uani 1 1 d . .
H72 H 0.7086 0.3643 0.5807 0.051 Uiso 1 1 calc R U
C71 C 0.5986(2) 0.36696(11) 0.7533(2) 0.0354(8) Uani 1 1 d . .
H71 H 0.5647 0.3902 0.7415 0.043 Uiso 1 1 calc R U
C75 C 0.8209(3) 0.39799(14) 0.5910(3) 0.0543(11) Uani 1 1 d . .
H75A H 0.8239 0.4041 0.5301 0.081 Uiso 1 1 calc R U
H75B H 0.8626 0.3776 0.6031 0.081 Uiso 1 1 calc R U
H75C H 0.8390 0.4194 0.6249 0.081 Uiso 1 1 calc R U
C74 C 0.5566(3) 0.33644(13) 0.6984(3) 0.0516(11) Uani 1 1 d . .
H74A H 0.5655 0.3422 0.6378 0.077 Uiso 1 1 calc R U
H74B H 0.4910 0.3346 0.7104 0.077 Uiso 1 1 calc R U
H74C H 0.5865 0.3131 0.7117 0.077 Uiso 1 1 calc R U
C73 C 0.5910(3) 0.35862(12) 0.8483(3) 0.0463(10) Uani 1 1 d . .
H73A H 0.5264 0.3558 0.8636 0.070 Uiso 1 1 calc R U
H73B H 0.6177 0.3788 0.8812 0.070 Uiso 1 1 calc R U
H73C H 0.6239 0.3359 0.8612 0.070 Uiso 1 1 calc R U
C76 C 0.6544(3) 0.41633(14) 0.5876(3) 0.0593(13) Uani 1 1 d . .
H76A H 0.6596 0.4209 0.5261 0.089 Uiso 1 1 calc R U
H76B H 0.6671 0.4391 0.6189 0.089 Uiso 1 1 calc R U
H76C H 0.5924 0.4079 0.6008 0.089 Uiso 1 1 calc R U
C81 C 0.4140(3) 0.22054(10) 0.9360(2) 0.0338(8) Uani 1 1 d . .
H81 H 0.4555 0.2408 0.9172 0.041 Uiso 1 1 calc R U
C82 C 0.3156(2) 0.21971(10) 0.7711(2) 0.0326(8) Uani 1 1 d . .
H82 H 0.2596 0.2264 0.8043 0.039 Uiso 1 1 calc R U
C83 C 0.4674(3) 0.19787(11) 1.0008(2) 0.0433(9) Uani 1 1 d . .
H83A H 0.5223 0.1878 0.9737 0.065 Uiso 1 1 calc R U
H83B H 0.4289 0.1777 1.0216 0.065 Uiso 1 1 calc R U
H83C H 0.4854 0.2135 1.0489 0.065 Uiso 1 1 calc R U
C84 C 0.3311(3) 0.23882(13) 0.9775(3) 0.0537(12) Uani 1 1 d . .
H84A H 0.2964 0.2523 0.9340 0.081 Uiso 1 1 calc R U
H84B H 0.3518 0.2559 1.0219 0.081 Uiso 1 1 calc R U
H84C H 0.2919 0.2200 1.0031 0.081 Uiso 1 1 calc R U
C85 C 0.3620(3) 0.25509(10) 0.7423(3) 0.0446(10) Uani 1 1 d . .
H85A H 0.4154 0.2491 0.7072 0.067 Uiso 1 1 calc R U
H85B H 0.3815 0.2691 0.7925 0.067 Uiso 1 1 calc R U
H85C H 0.3187 0.2697 0.7086 0.067 Uiso 1 1 calc R U
C86 C 0.2859(3) 0.19691(11) 0.6940(2) 0.0428(9) Uani 1 1 d . .
H86A H 0.2421 0.2110 0.6596 0.064 Uiso 1 1 calc R U
H86B H 0.2569 0.1742 0.7137 0.064 Uiso 1 1 calc R U
H86C H 0.3395 0.1909 0.6592 0.064 Uiso 1 1 calc R U
C91 C 0.6287(3) 0.11620(10) 0.6174(2) 0.0330(8) Uani 1 1 d . .
H91 H 0.6443 0.1401 0.5898 0.040 Uiso 1 1 calc R U
C92 C 0.7450(2) 0.13043(11) 0.7678(3) 0.0393(9) Uani 1 1 d . .
H92 H 0.7786 0.1072 0.7549 0.047 Uiso 1 1 calc R U
C93 C 0.5339(3) 0.10577(11) 0.5862(2) 0.0427(9) Uani 1 1 d . .
H93A H 0.5331 0.1056 0.5236 0.064 Uiso 1 1 calc R U
H93B H 0.4893 0.1236 0.6073 0.064 Uiso 1 1 calc R U
H93C H 0.5182 0.0813 0.6076 0.064 Uiso 1 1 calc R U
C94 C 0.7005(3) 0.08837(12) 0.5878(3) 0.0498(11) Uani 1 1 d . .
H94A H 0.7019 0.0877 0.5252 0.075 Uiso 1 1 calc R U
H94B H 0.6847 0.0640 0.6096 0.075 Uiso 1 1 calc R U
H94C H 0.7608 0.0956 0.6096 0.075 Uiso 1 1 calc R U
C95 C 0.7926(3) 0.16186(12) 0.7197(4) 0.0629(14) Uani 1 1 d . .
H95A H 0.7918 0.1567 0.6583 0.094 Uiso 1 1 calc R U
H95B H 0.8561 0.1640 0.7394 0.094 Uiso 1 1 calc R U
H95C H 0.7603 0.1849 0.7309 0.094 Uiso 1 1 calc R U
C96 C 0.7472(3) 0.13624(13) 0.8639(3) 0.0566(12) Uani 1 1 d . .
H96A H 0.8107 0.1392 0.8828 0.085 Uiso 1 1 calc R U
H96B H 0.7201 0.1149 0.8924 0.085 Uiso 1 1 calc R U
H96C H 0.7122 0.1583 0.8783 0.085 Uiso 1 1 calc R U

loop_
_atom_site_aniso_label
_atom_site_aniso_U_11
_atom_site_aniso_U_22
_atom_site_aniso_U_33
_atom_site_aniso_U_23
_atom_site_aniso_U_13
_atom_site_aniso_U_12
Pd1 0.02382(13) 0.02806(14) 0.02457(13) -0.00431(9) -0.00214(9) -0.00228(9)
C1 0.0277(18) 0.0312(19) 0.0364(19) -0.0058(15) -0.0061(14) -0.0012(14)
S1 0.0353(5) 0.0355(5) 0.0168(4) -0.0016(3) -0.0019(3) -0.0115(4)
S2 0.0349(4) 0.0289(4) 0.0161(4) 0.0002(3) 0.0009(3) -0.0079(3)
Pd2 0.02487(13) 0.02355(13) 0.02009(12) 0.00076(9) 0.00223(9) -0.00168(9)
C2 0.0310(18) 0.0268(17) 0.0262(17) 0.0033(14) 0.0064(13) -0.0037(14)
P11 0.0305(5) 0.0245(4) 0.0248(4) -0.0004(3) -0.0048(3) -0.0038(3)
C10 0.0259(17) 0.0256(16) 0.0191(15) 0.0011(12) -0.0011(12) 0.0017(13)
C11 0.0284(17) 0.0244(16) 0.0160(14) -0.0013(12) -0.0036(12) 0.0015(13)
P12 0.0242(4) 0.0371(5) 0.0270(4) -0.0034(4) -0.0024(3) 0.0023(4)
C12 0.0249(17) 0.0300(18) 0.0230(16) -0.0035(13) -0.0016(13) -0.0049(13)
P21 0.0297(5) 0.0251(4) 0.0221(4) -0.0005(3) 0.0009(3) 0.0019(3)
C21 0.032(2) 0.032(2) 0.043(2) -0.0039(16) -0.0049(15) 0.0029(15)
C20 0.0620(16) 0.0462(13) 0.0895(19) -0.0096(13) -0.0098(14) 0.0208(12)
C19 0.0234(16) 0.0228(16) 0.0205(15) -0.0017(12) -0.0006(12) 0.0018(12)
C18 0.0274(17) 0.0244(16) 0.0173(15) 0.0000(12) -0.0005(12) 0.0012(13)
C17 0.0299(18) 0.0268(17) 0.0249(17) 0.0024(13) 0.0002(13) -0.0057(14)
C16 0.036(2) 0.0318(19) 0.0221(17) -0.0010(14) -0.0069(14) -0.0068(15)
C15 0.037(2) 0.0344(19) 0.0169(15) 0.0004(13) -0.0042(13) -0.0017(15)
C14 0.0345(19) 0.0283(17) 0.0179(15) 0.0017(13) 0.0015(13) -0.0002(14)
C13 0.0297(18) 0.0288(18) 0.0232(16) 0.0022(13) 0.0063(13) -0.0008(14)
P22 0.0249(4) 0.0271(4) 0.0225(4) -0.0013(3) 0.0039(3) -0.0022(3)
C22 0.030(2) 0.038(2) 0.036(2) -0.0025(16) -0.0034(15) 0.0054(16)
C23 0.033(2) 0.043(2) 0.043(2) -0.0008(17) -0.0055(16) 0.0092(17)
C24 0.047(2) 0.039(2) 0.054(3) -0.0013(19) -0.0082(19) 0.0122(18)
C30 0.0410(14) 0.0770(19) 0.108(2) -0.0034(16) -0.0220(14) -0.0022(12)
C29 0.0620(16) 0.0462(13) 0.0895(19) -0.0096(13) -0.0098(14) 0.0208(12)
C28 0.0620(16) 0.0462(13) 0.0895(19) -0.0096(13) -0.0098(14) 0.0208(12)
C27 0.0620(16) 0.0462(13) 0.0895(19) -0.0096(13) -0.0098(14) 0.0208(12)
C26 0.036(2) 0.039(2) 0.060(3) -0.0124(19) -0.0151(18) 0.0068(17)
C25 0.050(3) 0.037(2) 0.059(3) -0.0153(19) -0.015(2) 0.0101(19)
C33 0.0282(19) 0.0276(18) 0.0349(19) -0.0028(14) -0.0077(14) 0.0028(14)
C32 0.0275(18) 0.0266(17) 0.0248(16) -0.0036(13) -0.0023(13) -0.0018(14)
C31 0.0258(18) 0.0290(18) 0.0337(18) -0.0046(14) -0.0044(14) 0.0011(14)
C34 0.0269(19) 0.033(2) 0.045(2) -0.0042(16) -0.0051(15) 0.0004(15)
C35 0.031(2) 0.0275(19) 0.055(2) -0.0004(17) -0.0084(17) -0.0038(15)
C36 0.036(2) 0.0238(18) 0.058(2) 0.0014(17) -0.0105(17) -0.0005(15)
C43 0.035(2) 0.037(2) 0.0276(18) 0.0008(15) 0.0054(14) 0.0078(16)
C42 0.0312(19) 0.0304(18) 0.0234(17) 0.0019(14) 0.0015(13) 0.0018(14)
C41 0.0314(19) 0.0293(18) 0.0261(17) 0.0011(14) 0.0052(13) -0.0011(14)
C40 0.0707(17) 0.0538(14) 0.0726(17) 0.0157(13) 0.0140(13) 0.0262(12)
C39 0.0410(14) 0.0770(19) 0.108(2) -0.0034(16) -0.0220(14) -0.0022(12)
C38 0.0410(14) 0.0770(19) 0.108(2) -0.0034(16) -0.0220(14) -0.0022(12)
C37 0.0410(14) 0.0770(19) 0.108(2) -0.0034(16) -0.0220(14) -0.0022(12)
C44 0.046(2) 0.037(2) 0.035(2) 0.0058(16) 0.0049(16) 0.0089(17)
C45 0.052(2) 0.037(2) 0.037(2) 0.0136(17) 0.0118(17) 0.0065(18)
C46 0.038(2) 0.036(2) 0.037(2) 0.0067(16) 0.0148(16) 0.0057(16)
C53 0.038(2) 0.039(2) 0.038(2) 0.0101(16) 0.0059(16) 0.0067(16)
C52 0.0310(19) 0.0304(18) 0.0277(17) 0.0045(14) 0.0050(14) 0.0007(14)
C51 0.0290(18) 0.0307(18) 0.0279(17) 0.0022(14) 0.0031(13) 0.0005(14)
C50 0.0419(14) 0.098(2) 0.093(2) 0.0391(17) 0.0285(13) 0.0219(13)
C49 0.0707(17) 0.0538(14) 0.0726(17) 0.0157(13) 0.0140(13) 0.0262(12)
C48 0.0707(17) 0.0538(14) 0.0726(17) 0.0157(13) 0.0140(13) 0.0262(12)
C47 0.0707(17) 0.0538(14) 0.0726(17) 0.0157(13) 0.0140(13) 0.0262(12)
C54 0.029(2) 0.052(3) 0.054(2) 0.017(2) 0.0093(17) 0.0073(18)
C61 0.057(3) 0.054(3) 0.033(2) 0.0134(18) -0.0070(18) -0.024(2)
C59 0.0419(14) 0.098(2) 0.093(2) 0.0391(17) 0.0285(13) 0.0219(13)
C58 0.0419(14) 0.098(2) 0.093(2) 0.0391(17) 0.0285(13) 0.0219(13)
C57 0.0419(14) 0.098(2) 0.093(2) 0.0391(17) 0.0285(13) 0.0219(13)
C56 0.035(2) 0.032(2) 0.050(2) 0.0045(17) 0.0094(17) -0.0021(16)
C55 0.032(2) 0.044(2) 0.061(3) 0.018(2) 0.0061(18) -0.0071(17)
C62 0.036(2) 0.033(2) 0.055(2) -0.0127(18) -0.0166(18) 0.0071(16)
C63 0.072(3) 0.099(4) 0.031(2) -0.002(2) 0.008(2) -0.032(3)
C64 0.090(4) 0.076(4) 0.055(3) 0.038(3) -0.026(3) -0.022(3)
C65 0.048(3) 0.070(3) 0.044(2) -0.027(2) 0.0039(19) 0.009(2)
C66 0.068(3) 0.034(2) 0.096(4) -0.024(2) -0.026(3) 0.004(2)
C72 0.042(2) 0.055(3) 0.0301(19) 0.0004(17) 0.0021(16) 0.0082(19)
C71 0.0277(19) 0.043(2) 0.036(2) -0.0080(16) -0.0014(15) 0.0020(16)
C75 0.048(3) 0.068(3) 0.047(2) 0.010(2) 0.015(2) 0.004(2)
C74 0.029(2) 0.067(3) 0.059(3) -0.019(2) -0.0012(18) -0.0069(19)
C73 0.035(2) 0.058(3) 0.046(2) 0.002(2) 0.0096(17) 0.0043(19)
C76 0.059(3) 0.080(3) 0.039(2) 0.013(2) 0.002(2) 0.028(3)
C81 0.043(2) 0.035(2) 0.0236(17) -0.0067(14) -0.0023(15) 0.0013(16)
C82 0.035(2) 0.0327(19) 0.0304(18) 0.0007(15) -0.0009(14) 0.0059(15)
C83 0.053(3) 0.050(2) 0.0270(19) -0.0006(17) -0.0072(17) -0.0015(19)
C84 0.063(3) 0.060(3) 0.038(2) -0.021(2) 0.002(2) 0.012(2)
C85 0.054(3) 0.032(2) 0.048(2) 0.0080(17) -0.0084(19) 0.0051(18)
C86 0.044(2) 0.049(2) 0.035(2) 0.0012(18) -0.0102(17) -0.0011(18)
C91 0.045(2) 0.0301(19) 0.0241(17) 0.0001(14) 0.0070(15) -0.0043(16)
C92 0.0261(19) 0.037(2) 0.055(2) -0.0077(18) -0.0029(16) 0.0025(15)
C93 0.062(3) 0.035(2) 0.031(2) -0.0016(16) -0.0091(18) -0.0095(18)
C94 0.068(3) 0.049(3) 0.032(2) -0.0058(18) 0.0152(19) 0.010(2)
C95 0.030(2) 0.047(3) 0.112(4) -0.011(3) 0.010(2) -0.0091(19)
C96 0.049(3) 0.058(3) 0.063(3) -0.021(2) -0.028(2) 0.012(2)

loop_
_atom_type_symbol
_atom_type_description
_atom_type_scat_dispersion_real
_atom_type_scat_dispersion_imag
_atom_type_scat_source
C C 0.0181 0.0091 'International Tables Vol C Tables 4.2.6.8 and 6.1.1.4'
H H 0.0000 0.0000 'International Tables Vol C Tables 4.2.6.8 and 6.1.1.4'
P P 0.2955 0.4335 'International Tables Vol C Tables 4.2.6.8 and 6.1.1.4'
S S 0.3331 0.5567 'International Tables Vol C Tables 4.2.6.8 and 6.1.1.4'
Pd Pd 0.1215 3.9337 'International Tables Vol C Tables 4.2.6.8 and 6.1.1.4'

loop_
_geom_angle_atom_site_label_1
_geom_angle_atom_site_label_2
_geom_angle_atom_site_label_3
_geom_angle
C1 Pd1 P11 83.09(10)
C1 Pd1 P12 82.73(10)
P11 Pd1 P12 165.81(3)
C1 Pd1 S1 170.65(10)
P11 Pd1 S1 94.67(3)
P12 Pd1 S1 99.25(3)
C21 C1 C31 122.0(3)
C21 C1 Pd1 118.2(2)
C31 C1 Pd1 119.4(2)
C11 S1 Pd1 105.10(11)
C18 S2 Pd2 105.95(11)
C2 Pd2 P21 83.64(10)
C2 Pd2 P22 83.57(10)
P21 Pd2 P22 167.09(3)
C2 Pd2 S2 169.70(10)
P21 Pd2 S2 93.95(3)
P22 Pd2 S2 98.95(3)
C41 C2 C51 121.8(3)
C41 C2 Pd2 118.4(2)
C51 C2 Pd2 119.5(2)
C32 P11 C61 109.12(17)
C32 P11 C62 103.34(17)
C61 P11 C62 105.5(2)
C32 P11 Pd1 102.25(11)
C61 P11 Pd1 114.29(15)
C62 P11 Pd1 121.29(12)
C14 C10 C15 117.2(3)
C14 C10 C19 121.6(3)
C15 C10 C19 121.2(3)
C12 C11 C19 119.2(3)
C12 C11 S1 117.0(2)
C19 C11 S1 123.8(2)
C22 P12 C71 103.58(17)
C22 P12 C72 106.82(19)
C71 P12 C72 105.80(17)
C22 P12 Pd1 100.35(12)
C71 P12 Pd1 119.94(13)
C72 P12 Pd1 118.40(13)
C11 C12 C13 122.8(3)
C11 C12 H12 118.6
C13 C12 H12 118.6
C52 P21 C81 108.77(17)
C52 P21 C82 103.48(16)
C81 P21 C82 106.36(16)
C52 P21 Pd2 103.05(11)
C81 P21 Pd2 114.85(12)
C82 P21 Pd2 119.31(12)
C26 C21 C22 115.7(3)
C26 C21 C1 125.2(3)
C22 C21 C1 118.9(3)
C28 C20 C24 112.2(4)
C28 C20 C29 108.5(5)
C24 C20 C29 109.0(4)
C28 C20 C27 109.8(4)
C24 C20 C27 109.1(4)
C29 C20 C27 108.1(4)
C10 C19 C11 116.3(3)
C10 C19 C18 116.9(3)
C11 C19 C18 126.7(3)
C17 C18 C19 118.8(3)
C17 C18 S2 116.8(2)
C19 C18 S2 124.4(2)
C18 C17 C16 123.1(3)
C18 C17 H17 118.5
C16 C17 H17 118.5
C15 C16 C17 119.7(3)
C15 C16 H16 120.2
C17 C16 H16 120.2
C16 C15 C10 120.3(3)
C16 C15 H15 119.8
C10 C15 H15 119.8
C13 C14 C10 120.1(3)
C13 C14 H14 120.0
C10 C14 H14 120.0
C14 C13 C12 120.0(3)
C14 C13 H13 120.0
C12 C13 H13 120.0
C42 P22 C92 102.64(17)
C42 P22 C91 108.82(16)
C92 P22 C91 106.16(18)
C42 P22 Pd2 101.13(11)
C92 P22 Pd2 118.93(13)
C91 P22 Pd2 117.61(12)
C23 C22 C21 121.0(3)
C23 C22 P12 125.1(3)
C21 C22 P12 113.7(3)
C24 C23 C22 122.6(4)
C24 C23 H23 118.7
C22 C23 H23 118.7
C23 C24 C25 116.3(4)
C23 C24 C20 123.5(4)
C25 C24 C20 120.2(4)
C37 C30 C39 110.2(5)
C37 C30 C34 114.2(4)
C39 C30 C34 110.6(5)
C37 C30 C38 110.3(5)
C39 C30 C38 102.6(5)
C34 C30 C38 108.3(4)
C20 C29 H29A 109.5
C20 C29 H29B 109.5
H29A C29 H29B 109.5
C20 C29 H29C 109.5
H29A C29 H29C 109.5
H29B C29 H29C 109.5
C20 C28 H28A 109.5
C20 C28 H28B 109.5
H28A C28 H28B 109.5
C20 C28 H28C 109.5
H28A C28 H28C 109.5
H28B C28 H28C 109.5
C20 C27 H27A 109.5
C20 C27 H27B 109.5
H27A C27 H27B 109.5
C20 C27 H27C 109.5
H27A C27 H27C 109.5
H27B C27 H27C 109.5
C25 C26 C21 122.2(4)
C25 C26 H26 118.9
C21 C26 H26 118.9
C26 C25 C24 122.1(4)
C26 C25 H25 118.9
C24 C25 H25 118.9
C32 C33 C34 121.8(3)
C32 C33 H33 119.1
C34 C33 H33 119.1
C33 C32 C31 121.5(3)
C33 C32 P11 124.8(3)
C31 C32 P11 113.5(2)
C36 C31 C32 115.9(3)
C36 C31 C1 125.5(3)
C32 C31 C1 118.5(3)
C35 C34 C33 116.6(3)
C35 C34 C30 123.4(4)
C33 C34 C30 119.9(4)
C36 C35 C34 122.0(3)
C36 C35 H35 119.0
C34 C35 H35 119.0
C35 C36 C31 122.1(3)
C35 C36 H36 119.0
C31 C36 H36 119.0
C42 C43 C44 122.0(3)
C42 C43 H43 119.0
C44 C43 H43 119.0
C43 C42 C41 121.4(3)
C43 C42 P22 124.6(3)
C41 C42 P22 113.7(2)
C46 C41 C42 115.4(3)
C46 C41 C2 125.1(3)
C42 C41 C2 119.3(3)
C44 C40 C47 112.1(4)
C44 C40 C48 108.4(4)
C47 C40 C48 108.8(4)
C44 C40 C49 110.1(4)
C47 C40 C49 108.6(4)
C48 C40 C49 108.7(4)
C30 C39 H39A 109.5
C30 C39 H39B 109.5
H39A C39 H39B 109.5
C30 C39 H39C 109.5
H39A C39 H39C 109.5
H39B C39 H39C 109.5
C30 C38 H38A 109.5
C30 C38 H38B 109.5
H38A C38 H38B 109.5
C30 C38 H38C 109.5
H38A C38 H38C 109.5
H38B C38 H38C 109.5
C30 C37 H37A 109.5
C30 C37 H37B 109.5
H37A C37 H37B 109.5
C30 C37 H37C 109.5
H37A C37 H37C 109.5
H37B C37 H37C 109.5
C45 C44 C43 116.2(3)
C45 C44 C40 119.9(4)
C43 C44 C40 123.7(4)
C46 C45 C44 122.9(3)
C46 C45 H45 118.6
C44 C45 H45 118.6
C45 C46 C41 121.9(3)
C45 C46 H46 119.0
C41 C46 H46 119.0
C54 C53 C52 121.7(4)
C54 C53 H53 119.1
C52 C53 H53 119.1
C53 C52 C51 122.0(3)
C53 C52 P21 124.7(3)
C51 C52 P21 113.3(2)
C52 C51 C56 115.2(3)
C52 C51 C2 119.1(3)
C56 C51 C2 125.7(3)
C59 C50 C58 108.2(4)
C59 C50 C54 112.6(4)
C58 C50 C54 109.9(5)
C59 C50 C57 108.3(5)
C58 C50 C57 109.4(5)
C54 C50 C57 108.3(4)
C40 C49 H49A 109.5
C40 C49 H49B 109.5
H49A C49 H49B 109.5
C40 C49 H49C 109.5
H49A C49 H49C 109.5
H49B C49 H49C 109.5
C40 C48 H48A 109.5
C40 C48 H48B 109.5
H48A C48 H48B 109.5
C40 C48 H48C 109.5
H48A C48 H48C 109.5
H48B C48 H48C 109.5
C40 C47 H47A 109.5
C40 C47 H47B 109.5
H47A C47 H47B 109.5
C40 C47 H47C 109.5
H47A C47 H47C 109.5
H47B C47 H47C 109.5
C53 C54 C55 116.7(3)
C53 C54 C50 123.0(4)
C55 C54 C50 120.2(4)
C63 C61 C64 111.4(4)
C63 C61 P11 110.1(3)
C64 C61 P11 115.2(3)
C63 C61 H61 106.6
C64 C61 H61 106.6
P11 C61 H61 106.6
C50 C59 H59A 109.5
C50 C59 H59B 109.5
H59A C59 H59B 109.5
C50 C59 H59C 109.5
H59A C59 H59C 109.5
H59B C59 H59C 109.5
C50 C58 H58A 109.5
C50 C58 H58B 109.5
H58A C58 H58B 109.5
C50 C58 H58C 109.5
H58A C58 H58C 109.5
H58B C58 H58C 109.5
C50 C57 H57A 109.5
C50 C57 H57B 109.5
H57A C57 H57B 109.5
C50 C57 H57C 109.5
H57A C57 H57C 109.5
H57B C57 H57C 109.5
C55 C56 C51 121.6(4)
C55 C56 H56 119.2
C51 C56 H56 119.2
C56 C55 C54 122.4(4)
C56 C55 H55 118.8
C54 C55 H55 118.8
C65 C62 C66 111.2(4)
C65 C62 P11 110.5(3)
C66 C62 P11 112.3(3)
C65 C62 H62 107.5
C66 C62 H62 107.5
P11 C62 H62 107.5
C61 C63 H63A 109.5
C61 C63 H63B 109.5
H63A C63 H63B 109.5
C61 C63 H63C 109.5
H63A C63 H63C 109.5
H63B C63 H63C 109.5
C61 C64 H64A 109.5
C61 C64 H64B 109.5
H64A C64 H64B 109.5
C61 C64 H64C 109.5
H64A C64 H64C 109.5
H64B C64 H64C 109.5
C62 C65 H65A 109.5
C62 C65 H65B 109.5
H65A C65 H65B 109.5
C62 C65 H65C 109.5
H65A C65 H65C 109.5
H65B C65 H65C 109.5
C62 C66 H66A 109.5
C62 C66 H66B 109.5
H66A C66 H66B 109.5
C62 C66 H66C 109.5
H66A C66 H66C 109.5
H66B C66 H66C 109.5
C75 C72 C76 111.5(4)
C75 C72 P12 108.8(3)
C76 C72 P12 114.5(3)
C75 C72 H72 107.2
C76 C72 H72 107.2
P12 C72 H72 107.2
C73 C71 C74 111.9(4)
C73 C71 P12 108.1(3)
C74 C71 P12 111.9(3)
C73 C71 H71 108.3
C74 C71 H71 108.3
P12 C71 H71 108.3
C72 C75 H75A 109.5
C72 C75 H75B 109.5
H75A C75 H75B 109.5
C72 C75 H75C 109.5
H75A C75 H75C 109.5
H75B C75 H75C 109.5
C71 C74 H74A 109.5
C71 C74 H74B 109.5
H74A C74 H74B 109.5
C71 C74 H74C 109.5
H74A C74 H74C 109.5
H74B C74 H74C 109.5
C71 C73 H73A 109.5
C71 C73 H73B 109.5
H73A C73 H73B 109.5
C71 C73 H73C 109.5
H73A C73 H73C 109.5
H73B C73 H73C 109.5
C72 C76 H76A 109.5
C72 C76 H76B 109.5
H76A C76 H76B 109.5
C72 C76 H76C 109.5
H76A C76 H76C 109.5
H76B C76 H76C 109.5
C83 C81 C84 111.0(3)
C83 C81 P21 109.0(3)
C84 C81 P21 116.5(3)
C83 C81 H81 106.6
C84 C81 H81 106.6
P21 C81 H81 106.6
C85 C82 C86 110.6(3)
C85 C82 P21 111.6(3)
C86 C82 P21 110.0(3)
C85 C82 H82 108.2
C86 C82 H82 108.2
P21 C82 H82 108.2
C81 C83 H83A 109.5
C81 C83 H83B 109.5
H83A C83 H83B 109.5
C81 C83 H83C 109.5
H83A C83 H83C 109.5
H83B C83 H83C 109.5
C81 C84 H84A 109.5
C81 C84 H84B 109.5
H84A C84 H84B 109.5
C81 C84 H84C 109.5
H84A C84 H84C 109.5
H84B C84 H84C 109.5
C82 C85 H85A 109.5
C82 C85 H85B 109.5
H85A C85 H85B 109.5
C82 C85 H85C 109.5
H85A C85 H85C 109.5
H85B C85 H85C 109.5
C82 C86 H86A 109.5
C82 C86 H86B 109.5
H86A C86 H86B 109.5
C82 C86 H86C 109.5
H86A C86 H86C 109.5
H86B C86 H86C 109.5
C93 C91 C94 111.2(3)
C93 C91 P22 109.5(2)
C94 C91 P22 115.2(3)
C93 C91 H91 106.8
C94 C91 H91 106.8
P22 C91 H91 106.8
C96 C92 C95 111.8(4)
C96 C92 P22 108.7(3)
C95 C92 P22 112.1(3)
C96 C92 H92 108.0
C95 C92 H92 108.0
P22 C92 H92 108.0
C91 C93 H93A 109.5
C91 C93 H93B 109.5
H93A C93 H93B 109.5
C91 C93 H93C 109.5
H93A C93 H93C 109.5
H93B C93 H93C 109.5
C91 C94 H94A 109.5
C91 C94 H94B 109.5
H94A C94 H94B 109.5
C91 C94 H94C 109.5
H94A C94 H94C 109.5
H94B C94 H94C 109.5
C92 C95 H95A 109.5
C92 C95 H95B 109.5
H95A C95 H95B 109.5
C92 C95 H95C 109.5
H95A C95 H95C 109.5
H95B C95 H95C 109.5
C92 C96 H96A 109.5
C92 C96 H96B 109.5
H96A C96 H96B 109.5
C92 C96 H96C 109.5
H96A C96 H96C 109.5
H96B C96 H96C 109.5

loop_
_geom_bond_atom_site_label_1
_geom_bond_atom_site_label_2
_geom_bond_distance
Pd1 C1 2.031(3)
Pd1 P11 2.2732(9)
Pd1 P12 2.3089(9)
Pd1 S1 2.3895(8)
C1 C21 1.442(5)
C1 C31 1.448(5)
S1 C11 1.767(3)
S2 C18 1.767(3)
S2 Pd2 2.3961(8)
Pd2 C2 2.033(3)
Pd2 P21 2.2677(9)
Pd2 P22 2.3051(9)
C2 C41 1.442(5)
C2 C51 1.453(5)
P11 C32 1.820(3)
P11 C61 1.836(4)
P11 C62 1.848(4)
C10 C14 1.418(4)
C10 C15 1.419(5)
C10 C19 1.440(4)
C11 C12 1.389(4)
C11 C19 1.447(4)
P12 C22 1.820(4)
P12 C71 1.835(4)
P12 C72 1.847(4)
C12 C13 1.397(4)
C12 H12 0.9500
P21 C52 1.814(3)
P21 C81 1.838(3)
P21 C82 1.851(3)
C21 C26 1.411(5)
C21 C22 1.419(5)
C20 C28 1.517(7)
C20 C24 1.521(6)
C20 C29 1.530(7)
C20 C27 1.541(7)
C19 C18 1.448(4)
C18 C17 1.387(4)
C17 C16 1.401(4)
C17 H17 0.9500
C16 C15 1.360(5)
C16 H16 0.9500
C15 H15 0.9500
C14 C13 1.356(5)
C14 H14 0.9500
C13 H13 0.9500
P22 C42 1.822(3)
P22 C92 1.839(4)
P22 C91 1.848(3)
C22 C23 1.394(5)
C23 C24 1.390(6)
C23 H23 0.9500
C24 C25 1.400(6)
C30 C37 1.468(7)
C30 C39 1.516(8)
C30 C34 1.522(6)
C30 C38 1.546(8)
C29 H29A 0.9800
C29 H29B 0.9800
C29 H29C 0.9800
C28 H28A 0.9800
C28 H28B 0.9800
C28 H28C 0.9800
C27 H27A 0.9800
C27 H27B 0.9800
C27 H27C 0.9800
C26 C25 1.378(5)
C26 H26 0.9500
C25 H25 0.9500
C33 C32 1.383(5)
C33 C34 1.402(5)
C33 H33 0.9500
C32 C31 1.411(5)
C31 C36 1.407(5)
C34 C35 1.391(5)
C35 C36 1.374(5)
C35 H35 0.9500
C36 H36 0.9500
C43 C42 1.392(5)
C43 C44 1.401(5)
C43 H43 0.9500
C42 C41 1.423(5)
C41 C46 1.419(5)
C40 C44 1.527(6)
C40 C47 1.529(7)
C40 C48 1.530(7)
C40 C49 1.532(7)
C39 H39A 0.9800
C39 H39B 0.9800
C39 H39C 0.9800
C38 H38A 0.9800
C38 H38B 0.9800
C38 H38C 0.9800
C37 H37A 0.9800
C37 H37B 0.9800
C37 H37C 0.9800
C44 C45 1.396(5)
C45 C46 1.368(5)
C45 H45 0.9500
C46 H46 0.9500
C53 C54 1.388(6)
C53 C52 1.388(5)
C53 H53 0.9500
C52 C51 1.417(5)
C51 C56 1.420(5)
C50 C59 1.513(8)
C50 C58 1.527(9)
C50 C54 1.527(6)
C50 C57 1.532(7)
C49 H49A 0.9800
C49 H49B 0.9800
C49 H49C 0.9800
C48 H48A 0.9800
C48 H48B 0.9800
C48 H48C 0.9800
C47 H47A 0.9800
C47 H47B 0.9800
C47 H47C 0.9800
C54 C55 1.398(6)
C61 C63 1.512(7)
C61 C64 1.526(6)
C61 H61 1.0000
C59 H59A 0.9800
C59 H59B 0.9800
C59 H59C 0.9800
C58 H58A 0.9800
C58 H58B 0.9800
C58 H58C 0.9800
C57 H57A 0.9800
C57 H57B 0.9800
C57 H57C 0.9800
C56 C55 1.374(5)
C56 H56 0.9500
C55 H55 0.9500
C62 C65 1.520(6)
C62 C66 1.534(6)
C62 H62 1.0000
C63 H63A 0.9800
C63 H63B 0.9800
C63 H63C 0.9800
C64 H64A 0.9800
C64 H64B 0.9800
C64 H64C 0.9800
C65 H65A 0.9800
C65 H65B 0.9800
C65 H65C 0.9800
C66 H66A 0.9800
C66 H66B 0.9800
C66 H66C 0.9800
C72 C75 1.525(6)
C72 C76 1.529(6)
C72 H72 1.0000
C71 C73 1.522(5)
C71 C74 1.534(5)
C71 H71 1.0000
C75 H75A 0.9800
C75 H75B 0.9800
C75 H75C 0.9800
C74 H74A 0.9800
C74 H74B 0.9800
C74 H74C 0.9800
C73 H73A 0.9800
C73 H73B 0.9800
C73 H73C 0.9800
C76 H76A 0.9800
C76 H76B 0.9800
C76 H76C 0.9800
C81 C83 1.523(5)
C81 C84 1.529(5)
C81 H81 1.0000
C82 C85 1.525(5)
C82 C86 1.527(5)
C82 H82 1.0000
C83 H83A 0.9800
C83 H83B 0.9800
C83 H83C 0.9800
C84 H84A 0.9800
C84 H84B 0.9800
C84 H84C 0.9800
C85 H85A 0.9800
C85 H85B 0.9800
C85 H85C 0.9800
C86 H86A 0.9800
C86 H86B 0.9800
C86 H86C 0.9800
C91 C93 1.516(5)
C91 C94 1.532(5)
C91 H91 1.0000
C92 C96 1.519(6)
C92 C95 1.538(6)
C92 H92 1.0000
C93 H93A 0.9800
C93 H93B 0.9800
C93 H93C 0.9800
C94 H94A 0.9800
C94 H94B 0.9800
C94 H94C 0.9800
C95 H95A 0.9800
C95 H95B 0.9800
C95 H95C 0.9800
C96 H96A 0.9800
C96 H96B 0.9800
C96 H96C 0.9800
